data_4081121
loop_
_publ_author_name
'Ren, Shikuo'
'Qiu, Zaozao'
'Xie, Zuowei'

_publ_section_title
;
 Synthesis of Neutral Group 4 Metal--Carboryne Complexes and Their
 Reactivity toward Unsaturated Molecules
;
_journal_issue 15
_journal_name_full Organometallics
_journal_page_first 4292
_journal_paper_doi 10.1021/om400458r
_journal_volume 32
_journal_year 2013
_chemical_formula_sum 'C16 H34 Cl2 N4 Zr'
_chemical_formula_weight 444.59
_chemical_name_systematic
; 
 ? 
;
_space_group_IT_number 14
_symmetry_cell_setting monoclinic
_symmetry_space_group_name_Hall '-P 2yn'
_symmetry_space_group_name_H-M 'P 1 21/n 1'
_atom_sites_solution_hydrogens geom
_atom_sites_solution_primary direct
_atom_sites_solution_secondary difmap
_audit_creation_method SHELXL-97
_cell_angle_alpha 90.00
_cell_angle_beta 101.016(2)
_cell_angle_gamma 90.00
_cell_formula_units_Z 8
_cell_length_a 9.9744(17)
_cell_length_b 31.110(5)
_cell_length_c 14.936(3)
_cell_measurement_reflns_used 5388
_cell_measurement_temperature 293(2)
_cell_measurement_theta_max 22.00
_cell_measurement_theta_min 2.36
_cell_volume 4549.3(14)
_computing_cell_refinement 'BRUKER SMART CCD DIFFRACTOMETER'
_computing_data_collection 'BRUKER SMART CCD DIFFRACTOMETER'
_computing_data_reduction 'BRUKER SMART CCD DIFFRACTOMETER'
_computing_molecular_graphics 'SIEMENS SHELXTL'
_computing_publication_material 'SIEMENS SHELXTL'
_computing_structure_refinement 'SHELXL-97 (Sheldrick, 1997)'
_computing_structure_solution 'SHELXS-97 (Sheldrick, 1990)'
_diffrn_ambient_temperature 293(2)
_diffrn_measured_fraction_theta_full 0.997
_diffrn_measured_fraction_theta_max 0.997
_diffrn_measurement_device_type 'BRUKER SMART CCD DIFFRACTOMETER'
_diffrn_measurement_method 'OMEGA SCAN'
_diffrn_radiation_monochromator graphite
_diffrn_radiation_source 'fine-focus sealed tube'
_diffrn_radiation_type MoK\a
_diffrn_radiation_wavelength 0.71073
_diffrn_reflns_av_R_equivalents 0.0534
_diffrn_reflns_av_sigmaI/netI 0.0617
_diffrn_reflns_limit_h_max 11
_diffrn_reflns_limit_h_min -11
_diffrn_reflns_limit_k_max 34
_diffrn_reflns_limit_k_min -36
_diffrn_reflns_limit_l_max 15
_diffrn_reflns_limit_l_min -17
_diffrn_reflns_number 24282
_diffrn_reflns_theta_full 25.00
_diffrn_reflns_theta_max 25.00
_diffrn_reflns_theta_min 1.91
_exptl_absorpt_coefficient_mu 0.723
_exptl_absorpt_correction_T_max 1.0000
_exptl_absorpt_correction_T_min 0.084633
_exptl_absorpt_correction_type multi-scan
_exptl_crystal_colour Yellow
_exptl_crystal_density_diffrn 1.298
_exptl_crystal_density_meas 0
_exptl_crystal_density_method 'not measured'
_exptl_crystal_description Block
_exptl_crystal_F_000 1856
_exptl_crystal_size_max 0.40
_exptl_crystal_size_mid 0.30
_exptl_crystal_size_min 0.20
_refine_diff_density_max 0.805
_refine_diff_density_min -0.656
_refine_diff_density_rms 0.078
_refine_ls_extinction_method none
_refine_ls_goodness_of_fit_ref 0.988
_refine_ls_hydrogen_treatment riding
_refine_ls_matrix_type full
_refine_ls_number_parameters 415
_refine_ls_number_reflns 7988
_refine_ls_number_restraints 0
_refine_ls_restrained_S_all 0.988
_refine_ls_R_factor_all 0.0702
_refine_ls_R_factor_gt 0.0494
_refine_ls_shift/su_max 0.001
_refine_ls_shift/su_mean 0.000
_refine_ls_structure_factor_coef Fsqd
_refine_ls_weighting_details 'calc w=1/[\s^2^(Fo^2^)+(0.0851P)^2^+2.4772P] where P=(Fo^2^+2Fc^2^)/3'
_refine_ls_weighting_scheme calc
_refine_ls_wR_factor_gt 0.1315
_refine_ls_wR_factor_ref 0.1482
_reflns_number_gt 5906
_reflns_number_total 7988
_reflns_threshold_expression >2sigma(I)
_cod_data_source_file om400458r_si_003.cif
_cod_data_source_block 1e
_cod_depositor_comments
;
The following automatic conversions were performed:

'_symmetry_cell_setting' value 'Monoclinic' changed to 'monoclinic'
according to /home/saulius/struct/CIF-dictionaries/cif_core.dic
dictionary named 'cif_core.dic' version 2.4.2 from 2011-04-26.

Automatic conversion script
Id: cif_fix_values 1891 2012-01-12 08:04:46Z andrius 
;
_cod_original_cell_volume 4549.4(14)
_cod_original_sg_symbol_H-M P2(1)/n
_cod_database_code 4081121

loop_
_symmetry_equiv_pos_as_xyz
'x, y, z'
'-x+1/2, y+1/2, -z+1/2'
'-x, -y, -z'
'x-1/2, -y-1/2, z-1/2'

loop_
_atom_site_label
_atom_site_type_symbol
_atom_site_fract_x
_atom_site_fract_y
_atom_site_fract_z
_atom_site_U_iso_or_equiv
_atom_site_adp_type
_atom_site_occupancy
_atom_site_symmetry_multiplicity
_atom_site_calc_flag
_atom_site_refinement_flags
Zr1 Zr 0.62781(4) 0.524360(12) 0.76412(3) 0.04494(14) Uani 1 1 d .
Zr1' Zr 0.80817(4) 0.718109(13) 0.37816(3) 0.05309(15) Uani 1 1 d .
Cl1 Cl 0.39433(12) 0.51420(4) 0.78599(9) 0.0717(3) Uani 1 1 d .
Cl1' Cl 1.04579(14) 0.73811(4) 0.39140(12) 0.0906(5) Uani 1 1 d .
Cl2 Cl 0.66402(13) 0.45118(3) 0.71771(9) 0.0699(3) Uani 1 1 d .
Cl2' Cl 0.8188(2) 0.70365(5) 0.53860(10) 0.1093(6) Uani 1 1 d .
N1' N 0.7048(4) 0.78026(13) 0.3792(3) 0.0688(11) Uani 1 1 d .
N1 N 0.5607(4) 0.55806(12) 0.6341(2) 0.0614(9) Uani 1 1 d .
N2 N 0.7805(4) 0.54852(12) 0.6885(3) 0.0590(9) Uani 1 1 d .
N2' N 0.7412(4) 0.75352(13) 0.2490(3) 0.0660(10) Uani 1 1 d .
N3 N 0.6731(4) 0.57904(11) 0.8592(3) 0.0596(9) Uani 1 1 d .
N3' N 0.8421(4) 0.65445(11) 0.3229(3) 0.0656(10) Uani 1 1 d .
N4 N 0.7332(4) 0.51335(11) 0.9057(2) 0.0537(8) Uani 1 1 d .
N4' N 0.6344(4) 0.67445(15) 0.3343(3) 0.0758(12) Uani 1 1 d .
C1 C 0.4362(6) 0.56894(18) 0.5673(4) 0.0791(15) Uani 1 1 d .
H1A H 0.4642 0.5798 0.5121 0.095 Uiso 1 1 calc R
C1' C 0.6710(7) 0.8151(2) 0.4391(4) 0.0955(19) Uani 1 1 d .
H1'A H 0.6692 0.8422 0.4054 0.115 Uiso 1 1 calc R
C2 C 0.3476(6) 0.5305(2) 0.5416(4) 0.0937(18) Uani 1 1 d .
H2A H 0.3987 0.5086 0.5175 0.140 Uiso 1 1 calc R
H2B H 0.2699 0.5384 0.4962 0.140 Uiso 1 1 calc R
H2C H 0.3173 0.5196 0.5945 0.140 Uiso 1 1 calc R
C2' C 0.7750(9) 0.8192(3) 0.5234(5) 0.131(3) Uani 1 1 d .
H2'A H 0.7499 0.8422 0.5599 0.197 Uiso 1 1 calc R
H2'B H 0.8621 0.8254 0.5079 0.197 Uiso 1 1 calc R
H2'C H 0.7806 0.7928 0.5571 0.197 Uiso 1 1 calc R
C3 C 0.3576(8) 0.6041(2) 0.6041(5) 0.140(3) Uani 1 1 d .
H3A H 0.4156 0.6286 0.6197 0.210 Uiso 1 1 calc R
H3B H 0.3271 0.5939 0.6576 0.210 Uiso 1 1 calc R
H3C H 0.2800 0.6120 0.5586 0.210 Uiso 1 1 calc R
C3' C 0.5318(10) 0.8084(3) 0.4607(8) 0.187(5) Uani 1 1 d .
H3'A H 0.4658 0.8060 0.4050 0.281 Uiso 1 1 calc R
H3'B H 0.5090 0.8324 0.4954 0.281 Uiso 1 1 calc R
H3'C H 0.5314 0.7825 0.4957 0.281 Uiso 1 1 calc R
C4 C 0.6867(5) 0.56420(14) 0.6201(3) 0.0629(12) Uani 1 1 d .
C4' C 0.6919(5) 0.78611(15) 0.2891(3) 0.0657(12) Uani 1 1 d .
C5 C 0.7217(7) 0.5857(2) 0.5375(4) 0.102(2) Uani 1 1 d .
H5A H 0.6729 0.6124 0.5267 0.154 Uiso 1 1 calc R
H5B H 0.6964 0.5673 0.4854 0.154 Uiso 1 1 calc R
H5C H 0.8181 0.5912 0.5476 0.154 Uiso 1 1 calc R
C5' C 0.6272(7) 0.82536(19) 0.2383(5) 0.101(2) Uani 1 1 d .
H5'1 H 0.5984 0.8449 0.2807 0.152 Uiso 1 1 calc R
H5'2 H 0.5497 0.8167 0.1935 0.152 Uiso 1 1 calc R
H5'3 H 0.6927 0.8393 0.2087 0.152 Uiso 1 1 calc R
C6' C 0.7410(7) 0.7514(2) 0.1521(4) 0.0918(18) Uani 1 1 d .
H6'A H 0.6714 0.7713 0.1205 0.110 Uiso 1 1 calc R
C6 C 0.9281(5) 0.55102(19) 0.6919(4) 0.0807(15) Uani 1 1 d .
H6A H 0.9482 0.5769 0.6595 0.097 Uiso 1 1 calc R
C7' C 0.7108(7) 0.7080(2) 0.1141(4) 0.104(2) Uani 1 1 d .
H7'A H 0.6211 0.6996 0.1216 0.156 Uiso 1 1 calc R
H7'B H 0.7769 0.6881 0.1455 0.156 Uiso 1 1 calc R
H7'C H 0.7149 0.7082 0.0504 0.156 Uiso 1 1 calc R
C7 C 0.9775(7) 0.5127(3) 0.6484(8) 0.169(5) Uani 1 1 d .
H7A H 0.9323 0.5112 0.5857 0.254 Uiso 1 1 calc R
H7B H 0.9580 0.4872 0.6798 0.254 Uiso 1 1 calc R
H7C H 1.0743 0.5150 0.6516 0.254 Uiso 1 1 calc R
C8 C 0.9997(6) 0.5543(3) 0.7915(5) 0.109(2) Uani 1 1 d .
H8A H 0.9680 0.5794 0.8186 0.164 Uiso 1 1 calc R
H8B H 1.0965 0.5563 0.7948 0.164 Uiso 1 1 calc R
H8C H 0.9797 0.5291 0.8239 0.164 Uiso 1 1 calc R
C8' C 0.8806(11) 0.7662(3) 0.1359(6) 0.169(4) Uani 1 1 d .
H8'A H 0.8989 0.7947 0.1598 0.253 Uiso 1 1 calc R
H8'B H 0.8807 0.7663 0.0716 0.253 Uiso 1 1 calc R
H8'C H 0.9499 0.7470 0.1661 0.253 Uiso 1 1 calc R
C9' C 0.9520(6) 0.62492(16) 0.3090(5) 0.0899(18) Uani 1 1 d .
H9'A H 0.9099 0.5975 0.2868 0.108 Uiso 1 1 calc R
C9 C 0.6517(6) 0.62572(15) 0.8658(4) 0.0770(14) Uani 1 1 d .
H9A H 0.7072 0.6365 0.9226 0.092 Uiso 1 1 calc R
C10' C 1.0290(8) 0.6413(3) 0.2399(5) 0.130(3) Uani 1 1 d .
H10A H 0.9675 0.6454 0.1828 0.195 Uiso 1 1 calc R
H10B H 1.0983 0.6210 0.2323 0.195 Uiso 1 1 calc R
H10C H 1.0711 0.6683 0.2602 0.195 Uiso 1 1 calc R
C10 C 0.5064(8) 0.6357(2) 0.8644(6) 0.130(3) Uani 1 1 d .
H10D H 0.4783 0.6224 0.9158 0.195 Uiso 1 1 calc R
H10E H 0.4517 0.6249 0.8090 0.195 Uiso 1 1 calc R
H10F H 0.4950 0.6663 0.8674 0.195 Uiso 1 1 calc R
C11 C 0.6957(8) 0.64798(18) 0.7848(5) 0.110(2) Uani 1 1 d .
H11A H 0.7910 0.6427 0.7865 0.166 Uiso 1 1 calc R
H11B H 0.6805 0.6784 0.7881 0.166 Uiso 1 1 calc R
H11C H 0.6433 0.6369 0.7289 0.166 Uiso 1 1 calc R
C11' C 1.0468(7) 0.6167(2) 0.4005(5) 0.115(2) Uani 1 1 d .
H11D H 0.9945 0.6060 0.4435 0.172 Uiso 1 1 calc R
H11E H 1.0910 0.6430 0.4229 0.172 Uiso 1 1 calc R
H11F H 1.1144 0.5958 0.3926 0.172 Uiso 1 1 calc R
C12 C 0.7151(4) 0.55382(14) 0.9305(3) 0.0562(11) Uani 1 1 d .
C12' C 0.7111(5) 0.64368(16) 0.3104(3) 0.0679(13) Uani 1 1 d .
C13 C 0.7372(6) 0.56893(19) 1.0287(3) 0.0799(15) Uani 1 1 d .
H13A H 0.8300 0.5783 1.0477 0.120 Uiso 1 1 calc R
H13B H 0.7191 0.5457 1.0670 0.120 Uiso 1 1 calc R
H13C H 0.6765 0.5924 1.0337 0.120 Uiso 1 1 calc R
C13' C 0.6590(8) 0.6010(2) 0.2716(5) 0.119(3) Uani 1 1 d .
H13D H 0.7341 0.5840 0.2597 0.179 Uiso 1 1 calc R
H13E H 0.5948 0.6055 0.2157 0.179 Uiso 1 1 calc R
H13F H 0.6149 0.5863 0.3145 0.179 Uiso 1 1 calc R
C14 C 0.7681(5) 0.47804(15) 0.9710(3) 0.0676(13) Uani 1 1 d .
H14A H 0.8017 0.4905 1.0314 0.081 Uiso 1 1 calc R
C14' C 0.4831(7) 0.6720(3) 0.3227(6) 0.121(3) Uani 1 1 d .
H14B H 0.4521 0.6439 0.2970 0.145 Uiso 1 1 calc R
C15 C 0.6462(6) 0.45076(19) 0.9768(4) 0.0918(18) Uani 1 1 d .
H15A H 0.5770 0.4682 0.9954 0.138 Uiso 1 1 calc R
H15B H 0.6725 0.4282 1.0206 0.138 Uiso 1 1 calc R
H15C H 0.6111 0.4384 0.9181 0.138 Uiso 1 1 calc R
C15' C 0.4168(9) 0.7055(7) 0.2633(8) 0.389(16) Uani 1 1 d .
H15D H 0.4413 0.7028 0.2044 0.583 Uiso 1 1 calc R
H15E H 0.4455 0.7330 0.2888 0.583 Uiso 1 1 calc R
H15F H 0.3196 0.7028 0.2570 0.583 Uiso 1 1 calc R
C16 C 0.8819(6) 0.45127(19) 0.9451(4) 0.0926(18) Uani 1 1 d .
H16A H 0.9594 0.4693 0.9431 0.139 Uiso 1 1 calc R
H16B H 0.8508 0.4386 0.8862 0.139 Uiso 1 1 calc R
H16C H 0.9076 0.4290 0.9896 0.139 Uiso 1 1 calc R
C16' C 0.4404(8) 0.6774(4) 0.4076(7) 0.183(5) Uani 1 1 d .
H16D H 0.4718 0.6535 0.4468 0.274 Uiso 1 1 calc R
H16E H 0.3425 0.6787 0.3975 0.274 Uiso 1 1 calc R
H16F H 0.4781 0.7035 0.4359 0.274 Uiso 1 1 calc R

loop_
_atom_site_aniso_label
_atom_site_aniso_U_11
_atom_site_aniso_U_22
_atom_site_aniso_U_33
_atom_site_aniso_U_23
_atom_site_aniso_U_13
_atom_site_aniso_U_12
Zr1 0.0446(2) 0.0427(2) 0.0469(2) -0.00177(16) 0.00716(17) -0.00322(16)
Zr1' 0.0554(3) 0.0458(2) 0.0544(3) -0.00164(17) 0.00118(19) -0.00685(17)
Cl1 0.0484(6) 0.0926(9) 0.0760(8) 0.0005(6) 0.0168(6) -0.0031(6)
Cl1' 0.0585(8) 0.0724(8) 0.1342(13) -0.0135(8) 0.0012(8) -0.0149(6)
Cl2 0.0779(8) 0.0472(6) 0.0867(8) -0.0139(5) 0.0212(7) -0.0044(5)
Cl2' 0.1736(18) 0.0896(10) 0.0594(8) 0.0058(7) 0.0084(9) -0.0195(11)
N1' 0.075(3) 0.070(3) 0.063(3) -0.0023(19) 0.015(2) 0.017(2)
N1 0.062(2) 0.063(2) 0.056(2) 0.0106(17) 0.0028(18) 0.0003(18)
N2 0.051(2) 0.059(2) 0.069(2) 0.0061(18) 0.0153(18) -0.0061(17)
N2' 0.073(3) 0.070(2) 0.055(2) 0.0084(18) 0.0121(19) 0.014(2)
N3 0.066(2) 0.0457(19) 0.065(2) -0.0115(17) 0.0068(18) 0.0005(17)
N3' 0.065(2) 0.048(2) 0.076(3) -0.0079(18) -0.004(2) -0.0058(18)
N4 0.057(2) 0.0502(19) 0.0507(19) -0.0014(15) 0.0008(16) 0.0040(16)
N4' 0.061(3) 0.089(3) 0.081(3) -0.026(2) 0.019(2) -0.029(2)
C1 0.076(3) 0.085(4) 0.069(3) 0.019(3) -0.004(3) 0.015(3)
C1' 0.116(5) 0.095(4) 0.080(4) -0.005(3) 0.032(4) 0.036(4)
C2 0.078(4) 0.114(5) 0.078(4) -0.013(3) -0.011(3) 0.005(3)
C2' 0.170(8) 0.118(6) 0.102(5) -0.040(4) 0.018(5) 0.004(5)
C3 0.140(7) 0.102(5) 0.148(7) -0.023(5) -0.048(5) 0.066(5)
C3' 0.140(8) 0.220(11) 0.225(12) -0.124(9) 0.094(8) -0.020(7)
C4 0.076(3) 0.052(3) 0.063(3) 0.009(2) 0.019(2) -0.004(2)
C4' 0.062(3) 0.063(3) 0.071(3) 0.007(2) 0.009(2) 0.008(2)
C5 0.121(5) 0.108(5) 0.086(4) 0.030(4) 0.038(4) -0.009(4)
C5' 0.113(5) 0.084(4) 0.102(5) 0.024(3) 0.009(4) 0.032(4)
C6' 0.125(5) 0.092(4) 0.062(3) 0.015(3) 0.028(3) 0.025(4)
C6 0.057(3) 0.091(4) 0.098(4) 0.008(3) 0.025(3) -0.012(3)
C7' 0.127(6) 0.115(5) 0.064(4) -0.012(3) 0.006(4) -0.001(4)
C7 0.068(4) 0.174(8) 0.274(13) -0.111(8) 0.054(6) -0.006(5)
C8 0.056(3) 0.155(6) 0.110(5) 0.006(4) 0.002(3) -0.013(4)
C8' 0.277(13) 0.131(7) 0.134(7) -0.027(5) 0.128(8) -0.080(8)
C9' 0.086(4) 0.054(3) 0.120(5) -0.016(3) -0.004(4) 0.006(3)
C9 0.092(4) 0.049(3) 0.088(4) -0.014(2) 0.014(3) -0.001(2)
C10' 0.133(6) 0.160(7) 0.106(5) 0.011(5) 0.047(5) 0.070(6)
C10 0.112(6) 0.068(4) 0.224(9) -0.002(5) 0.071(6) 0.022(4)
C11 0.142(6) 0.058(3) 0.141(6) 0.006(4) 0.049(5) -0.007(4)
C11' 0.109(5) 0.100(5) 0.130(6) 0.034(4) 0.012(4) 0.038(4)
C12 0.050(2) 0.059(3) 0.057(3) -0.010(2) 0.004(2) -0.005(2)
C12' 0.076(3) 0.070(3) 0.060(3) -0.015(2) 0.016(2) -0.030(3)
C13 0.079(4) 0.094(4) 0.062(3) -0.023(3) 0.002(3) 0.009(3)
C13' 0.129(6) 0.112(5) 0.130(6) -0.066(4) 0.060(5) -0.069(4)
C14 0.073(3) 0.067(3) 0.057(3) 0.006(2) -0.001(2) 0.008(2)
C14' 0.070(4) 0.158(7) 0.144(6) -0.061(5) 0.047(4) -0.055(4)
C15 0.092(4) 0.086(4) 0.101(4) 0.029(3) 0.028(3) 0.000(3)
C15' 0.056(5) 0.92(5) 0.177(11) 0.263(19) -0.009(6) -0.005(12)
C16 0.071(4) 0.087(4) 0.115(5) 0.021(3) 0.007(3) 0.023(3)
C16' 0.103(6) 0.286(13) 0.178(9) 0.098(9) 0.078(6) 0.067(8)

loop_
_atom_type_symbol
_atom_type_description
_atom_type_scat_dispersion_real
_atom_type_scat_dispersion_imag
_atom_type_scat_source
C C 0.0033 0.0016 'International Tables Vol C Tables 4.2.6.8 and 6.1.1.4'
H H 0.0000 0.0000 'International Tables Vol C Tables 4.2.6.8 and 6.1.1.4'
N N 0.0061 0.0033 'International Tables Vol C Tables 4.2.6.8 and 6.1.1.4'
Cl Cl 0.1484 0.1585 'International Tables Vol C Tables 4.2.6.8 and 6.1.1.4'
Zr Zr -2.9673 0.5597 'International Tables Vol C Tables 4.2.6.8 and 6.1.1.4'

loop_
_geom_angle_atom_site_label_1
_geom_angle_atom_site_label_2
_geom_angle_atom_site_label_3
_geom_angle
N2 Zr1 N1 60.37(14)
N2 Zr1 N4 107.24(14)
N1 Zr1 N4 158.88(13)
N2 Zr1 N3 89.43(14)
N1 Zr1 N3 101.04(14)
N4 Zr1 N3 60.01(13)
N2 Zr1 Cl2 91.06(10)
N1 Zr1 Cl2 103.42(11)
N4 Zr1 Cl2 93.36(9)
N3 Zr1 Cl2 152.08(10)
N2 Zr1 Cl1 152.82(10)
N1 Zr1 Cl1 92.46(11)
N4 Zr1 Cl1 98.32(10)
N3 Zr1 Cl1 95.59(11)
Cl2 Zr1 Cl1 96.61(5)
N2 Zr1 C12 103.25(14)
N1 Zr1 C12 131.13(14)
N4 Zr1 C12 30.37(13)
N3 Zr1 C12 30.11(13)
Cl2 Zr1 C12 123.73(10)
Cl1 Zr1 C12 94.06(10)
N2 Zr1 C4 30.35(14)
N1 Zr1 C4 30.03(14)
N4 Zr1 C4 135.63(15)
N3 Zr1 C4 96.44(15)
Cl2 Zr1 C4 97.99(11)
Cl1 Zr1 C4 122.49(12)
C12 Zr1 C4 121.29(14)
N1' Zr1' N3' 154.70(15)
N1' Zr1' N4' 101.63(17)
N3' Zr1' N4' 60.05(16)
N1' Zr1' N2' 60.17(15)
N3' Zr1' N2' 99.44(15)
N4' Zr1' N2' 87.61(17)
N1' Zr1' Cl2' 95.10(12)
N3' Zr1' Cl2' 102.92(11)
N4' Zr1' Cl2' 93.62(13)
N2' Zr1' Cl2' 154.84(12)
N1' Zr1' Cl1' 103.12(12)
N3' Zr1' Cl1' 92.51(11)
N4' Zr1' Cl1' 152.33(13)
N2' Zr1' Cl1' 94.06(12)
Cl2' Zr1' Cl1' 96.31(7)
N1' Zr1' C12' 129.68(17)
N3' Zr1' C12' 30.16(16)
N4' Zr1' C12' 29.90(16)
N2' Zr1' C12' 94.30(16)
Cl2' Zr1' C12' 99.23(11)
Cl1' Zr1' C12' 122.61(13)
N1' Zr1' C4' 30.32(15)
N3' Zr1' C4' 128.04(15)
N4' Zr1' C4' 95.67(17)
N2' Zr1' C4' 29.85(14)
Cl2' Zr1' C4' 125.33(13)
Cl1' Zr1' C4' 99.43(12)
C12' Zr1' C4' 114.55(16)
C4' N1' C1' 121.2(4)
C4' N1' Zr1' 93.9(3)
C1' N1' Zr1' 144.0(4)
C4 N1 C1 124.1(4)
C4 N1 Zr1 94.0(3)
C1 N1 Zr1 141.4(3)
C4 N2 C6 123.9(4)
C4 N2 Zr1 93.8(3)
C6 N2 Zr1 142.4(3)
C4' N2' C6' 124.0(4)
C4' N2' Zr1' 93.6(3)
C6' N2' Zr1' 142.4(3)
C12 N3 C9 123.9(4)
C12 N3 Zr1 93.2(2)
C9 N3 Zr1 142.0(3)
C12' N3' C9' 124.1(4)
C12' N3' Zr1' 93.6(3)
C9' N3' Zr1' 141.9(3)
C12 N4 C14 123.4(4)
C12 N4 Zr1 93.1(3)
C14 N4 Zr1 139.9(3)
C12' N4' C14' 124.1(5)
C12' N4' Zr1' 93.7(3)
C14' N4' Zr1' 142.2(4)
N1 C1 C2 111.7(4)
N1 C1 C3 110.4(5)
C2 C1 C3 110.5(6)
C2' C1' N1' 112.0(5)
C2' C1' C3' 110.9(7)
N1' C1' C3' 110.8(6)
N1 C4 N2 111.8(4)
N1 C4 C5 124.7(5)
N2 C4 C5 123.5(5)
N1 C4 Zr1 55.9(2)
N2 C4 Zr1 55.9(2)
C5 C4 Zr1 178.5(4)
N2' C4' N1' 112.3(4)
N2' C4' C5' 123.5(5)
N1' C4' C5' 124.2(5)
N2' C4' Zr1' 56.5(2)
N1' C4' Zr1' 55.8(2)
C5' C4' Zr1' 179.2(4)
N2' C6' C7' 112.8(5)
N2' C6' C8' 108.5(6)
C7' C6' C8' 109.9(6)
N2 C6 C7 110.9(5)
N2 C6 C8 108.5(4)
C7 C6 C8 110.3(6)
N3' C9' C10' 112.3(5)
N3' C9' C11' 109.1(5)
C10' C9' C11' 111.3(6)
N3 C9 C10 111.2(5)
N3 C9 C11 109.0(4)
C10 C9 C11 108.8(6)
N3 C12 N4 112.0(4)
N3 C12 C13 124.0(4)
N4 C12 C13 123.9(4)
N3 C12 Zr1 56.7(2)
N4 C12 Zr1 56.5(2)
C13 C12 Zr1 168.8(3)
N4' C12' N3' 112.7(4)
N4' C12' C13' 124.8(5)
N3' C12' C13' 122.5(5)
N4' C12' Zr1' 56.4(2)
N3' C12' Zr1' 56.3(2)
C13' C12' Zr1' 178.7(5)
N4 C14 C15 111.8(4)
N4 C14 C16 109.6(4)
C15 C14 C16 111.0(5)
C16' C14' C15' 106.5(9)
C16' C14' N4' 111.1(7)
C15' C14' N4' 111.7(7)

loop_
_geom_bond_atom_site_label_1
_geom_bond_atom_site_label_2
_geom_bond_distance
Zr1 N2 2.194(4)
Zr1 N1 2.196(3)
Zr1 N4 2.201(3)
Zr1 N3 2.207(3)
Zr1 Cl2 2.4270(12)
Zr1 Cl1 2.4332(13)
Zr1 C12 2.635(4)
Zr1 C4 2.644(4)
Zr1' N1' 2.193(4)
Zr1' N3' 2.196(4)
Zr1' N4' 2.201(4)
Zr1' N2' 2.211(4)
Zr1' Cl2' 2.4206(16)
Zr1' Cl1' 2.4216(14)
Zr1' C12' 2.636(5)
Zr1' C4' 2.646(5)
N1' C4' 1.339(6)
N1' C1' 1.484(7)
N1 C4 1.327(6)
N1 C1 1.476(6)
N2 C4 1.339(6)
N2 C6 1.466(6)
N2' C4' 1.320(6)
N2' C6' 1.449(6)
N3 C12 1.324(5)
N3 C9 1.474(6)
N3' C12' 1.327(6)
N3' C9' 1.475(7)
N4 C12 1.334(5)
N4 C14 1.466(6)
N4' C12' 1.317(7)
N4' C14' 1.488(7)
C1 C2 1.493(8)
C1 C3 1.509(8)
C1' C2' 1.476(9)
C1' C3' 1.499(10)
C4 C5 1.502(7)
C4' C5' 1.515(7)
C6' C7' 1.473(8)
C6' C8' 1.529(10)
C6 C7 1.486(9)
C6 C8 1.525(8)
C9' C10' 1.490(9)
C9' C11' 1.528(9)
C9 C10 1.478(9)
C9 C11 1.530(8)
C12 C13 1.517(6)
C12' C13' 1.500(7)
C14 C15 1.498(7)
C14 C16 1.517(7)
C14' C16' 1.423(11)
C14' C15' 1.444(15)
